data_7017460
loop_
_publ_author_name
'Ouellette, Wayne'
'Darling, Kari'
'Prosvirin, Andrey'
'Whitenack, Kelly'
'Dunbar, Kim R.'
'Zubieta, Jon'

_publ_section_title
;
 Syntheses, structural characterization and properties of transition metal
 complexes of 5,5'-(1,4-phenylene)bis(1H-tetrazole) (H(2)bdt),
 5',5''-(1,1'-biphenyl)-4,4'-diylbis(1H-tetrazole) (H(2)dbdt) and
 5,5',5''-(1,3,5-phenylene)tris(1H-tetrazole) (H(3)btt).
;
_journal_issue 45
_journal_name_full 'Dalton transactions (Cambridge, England : 2003)'
_journal_page_first 12288
_journal_page_last 12300
_journal_paper_doi 10.1039/c1dt11590a
_journal_volume 40
_journal_year 2011
_chemical_formula_moiety 'C56 H44 Co5 F2 N32 O6, 2(H2 O)'
_chemical_formula_sum 'C56 H48 Co5 F2 N32 O8'
_chemical_formula_weight 1629.91
_chemical_name_systematic
;
?
;
_space_group_IT_number 14
_symmetry_cell_setting monoclinic
_symmetry_space_group_name_Hall '-P 2ybc'
_symmetry_space_group_name_H-M 'P 1 21/c 1'
_atom_sites_solution_hydrogens geom
_atom_sites_solution_primary direct
_atom_sites_solution_secondary difmap
_audit_creation_method SHELXL-97
_cell_angle_alpha 90.00
_cell_angle_beta 100.2400(10)
_cell_angle_gamma 90.00
_cell_formula_units_Z 2
_cell_length_a 14.0142(6)
_cell_length_b 25.4144(11)
_cell_length_c 8.7031(4)
_cell_measurement_reflns_used 987
_cell_measurement_temperature 98(2)
_cell_measurement_theta_max 28.27
_cell_measurement_theta_min 2.97
_cell_volume 3050.3(2)
_computing_cell_refinement 'Bruker SAINT (Bruker, 1998)'
_computing_data_collection 'Bruker SMART (Bruker, 1998)'
_computing_data_reduction 'Bruker SAINT'
_computing_molecular_graphics 'CrystalMaker (Palmer, 2006)'
_computing_publication_material 'Bruker SHELXTL (Sheldrick, 2008)'
_computing_structure_refinement 'SHELXL-97 (Sheldrick, 2008)'
_computing_structure_solution 'SHELXS-97 (Sheldrick, 2008)'
_diffrn_ambient_temperature 98(2)
_diffrn_detector_area_resol_mean 512
_diffrn_measured_fraction_theta_full 0.999
_diffrn_measured_fraction_theta_max 0.999
_diffrn_radiation_monochromator graphite
_diffrn_radiation_source 'fine-focus sealed tube'
_diffrn_radiation_type MoK\a
_diffrn_radiation_wavelength 0.71073
_diffrn_reflns_av_R_equivalents 0.0433
_diffrn_reflns_av_sigmaI/netI 0.0378
_diffrn_reflns_limit_h_max 18
_diffrn_reflns_limit_h_min -18
_diffrn_reflns_limit_k_max 32
_diffrn_reflns_limit_k_min -33
_diffrn_reflns_limit_l_max 11
_diffrn_reflns_limit_l_min -11
_diffrn_reflns_number 31767
_diffrn_reflns_theta_full 28.08
_diffrn_reflns_theta_max 28.08
_diffrn_reflns_theta_min 1.68
_diffrn_standards_number 0
_exptl_absorpt_coefficient_mu 1.424
_exptl_absorpt_correction_T_max 0.8707
_exptl_absorpt_correction_T_min 0.6747
_exptl_absorpt_correction_type multi-scan
_exptl_absorpt_process_details 'SADABS (Bruker, 1998)'
_exptl_crystal_colour red
_exptl_crystal_density_diffrn 1.775
_exptl_crystal_density_meas 1.79(2)
_exptl_crystal_density_method flotation
_exptl_crystal_description plate
_exptl_crystal_F_000 1650
_exptl_crystal_size_max 0.30
_exptl_crystal_size_mid 0.14
_exptl_crystal_size_min 0.10
_refine_diff_density_max 0.812
_refine_diff_density_min -1.049
_refine_diff_density_rms 0.104
_refine_ls_extinction_method none
_refine_ls_goodness_of_fit_ref 1.038
_refine_ls_hydrogen_treatment constr
_refine_ls_matrix_type full
_refine_ls_number_parameters 472
_refine_ls_number_reflns 7420
_refine_ls_number_restraints 0
_refine_ls_restrained_S_all 1.038
_refine_ls_R_factor_all 0.0554
_refine_ls_R_factor_gt 0.0433
_refine_ls_shift/su_max 0.001
_refine_ls_shift/su_mean 0.000
_refine_ls_structure_factor_coef Fsqd
_refine_ls_weighting_details
;
calc w=1/[\s^2^(Fo^2^)+(0.0577P)^2^+3.5532P] where P=(Fo^2^+2Fc^2^)/3
;
_refine_ls_weighting_scheme calc
_refine_ls_wR_factor_gt 0.1065
_refine_ls_wR_factor_ref 0.1135
_reflns_number_gt 6163
_reflns_number_total 7420
_reflns_threshold_expression >2sigma(I)
_cod_data_source_file c1dt11590a.txt
_cod_data_source_block p21c
_cod_original_sg_symbol_H-M 'P 21/c'
_cod_database_code 7017460

loop_
_symmetry_equiv_pos_as_xyz
'x, y, z'
'-x, y+1/2, -z+1/2'
'-x, -y, -z'
'x, -y-1/2, z-1/2'

loop_
_atom_site_label
_atom_site_type_symbol
_atom_site_fract_x
_atom_site_fract_y
_atom_site_fract_z
_atom_site_U_iso_or_equiv
_atom_site_adp_type
_atom_site_occupancy
_atom_site_symmetry_multiplicity
_atom_site_calc_flag
_atom_site_refinement_flags
Co1 Co 0.5000 0.5000 1.0000 0.01323(11) Uani 1 2 d S
Co2 Co 0.42511(2) 0.543871(14) 0.64119(4) 0.01421(10) Uani 1 1 d .
Co3 Co 0.53917(3) 0.633276(15) 0.95310(4) 0.01723(10) Uani 1 1 d .
F1 F 0.45507(12) 0.56762(7) 0.87679(19) 0.0213(3) Uani 1 1 d .
O90 O 0.30719(14) 0.59438(8) 0.6001(2) 0.0215(4) Uani 1 1 d .
H90A H 0.2940 0.6005 0.5026 0.032(10) Uiso 1 1 d .
H90B H 0.3182 0.6249 0.6397 0.036(14) Uiso 1 1 d .
O91 O 0.46463(15) 0.63882(8) 1.1459(2) 0.0224(4) Uani 1 1 d .
H91A H 0.4333 0.6666 1.1587 0.032(10) Uiso 1 1 d .
H91B H 0.4911 0.6300 1.2376 0.035(14) Uiso 1 1 d .
O92 O 0.63109(17) 0.69451(10) 1.0272(3) 0.0328(5) Uani 1 1 d .
H92A H 0.6368 0.7038 1.1218 0.037(11) Uiso 1 1 d .
H92B H 0.5935 0.7148 0.9662 0.045(12) Uiso 1 1 d .
O93 O 0.6532(2) 0.72414(13) 0.3174(4) 0.0586(8) Uani 1 1 d .
H93A H 0.5949 0.7359 0.3111 0.087 Uiso 1 1 d .
H93B H 0.6540 0.6960 0.3723 0.087 Uiso 1 1 d .
N1 N 0.39465(16) 0.46062(9) 0.8486(3) 0.0177(5) Uani 1 1 d .
N2 N 0.36091(17) 0.41529(10) 0.8870(3) 0.0185(5) Uani 1 1 d .
N3 N 0.28048(17) 0.40309(10) 0.7845(3) 0.0198(5) Uani 1 1 d .
N4 N 0.33853(16) 0.47946(9) 0.7177(3) 0.0166(5) Uani 1 1 d .
N5 N -0.40414(16) 0.48991(9) -0.1624(3) 0.0167(5) Uani 1 1 d .
N6 N -0.45069(16) 0.49284(9) -0.3111(3) 0.0165(5) Uani 1 1 d .
N7 N -0.39641(16) 0.47121(9) -0.4014(3) 0.0170(5) Uani 1 1 d .
N8 N -0.31376(17) 0.45343(10) -0.3142(3) 0.0219(5) Uani 1 1 d .
N9 N 0.52722(17) 0.60472(10) 0.6146(3) 0.0186(5) Uani 1 1 d .
N10 N 0.55353(17) 0.61846(10) 0.4832(3) 0.0210(5) Uani 1 1 d .
N11 N 0.63822(18) 0.64449(11) 0.5156(3) 0.0248(5) Uani 1 1 d .
N12 N 0.59408(17) 0.62165(9) 0.7369(3) 0.0190(5) Uani 1 1 d .
N13 N 1.34531(17) 0.81495(10) 1.2622(3) 0.0219(5) Uani 1 1 d .
N14 N 1.43866(18) 0.81025(10) 1.3286(3) 0.0236(5) Uani 1 1 d .
N15 N 1.4664(2) 0.76129(11) 1.3170(4) 0.0355(7) Uani 1 1 d .
N16 N 1.3912(2) 0.73241(11) 1.2458(4) 0.0348(7) Uani 1 1 d .
C1 C 0.26794(19) 0.44308(11) 0.6836(3) 0.0171(5) Uani 1 1 d .
C2 C 0.18419(19) 0.44622(11) 0.5551(3) 0.0185(5) Uani 1 1 d .
C3 C 0.1531(2) 0.49411(12) 0.4867(3) 0.0225(6) Uani 1 1 d .
H3 H 0.1883 0.5253 0.5197 0.027 Uiso 1 1 calc R
C4 C 0.0716(2) 0.49686(12) 0.3709(4) 0.0242(6) Uani 1 1 d .
H4 H 0.0519 0.5299 0.3252 0.029 Uiso 1 1 calc R
C5 C 0.1310(2) 0.40101(12) 0.5055(3) 0.0228(6) Uani 1 1 d .
H5 H 0.1505 0.3680 0.5518 0.027 Uiso 1 1 calc R
C6 C 0.0495(2) 0.40406(12) 0.3886(4) 0.0243(6) Uani 1 1 d .
H6 H 0.0148 0.3728 0.3548 0.029 Uiso 1 1 calc R
C7 C 0.0175(2) 0.45177(12) 0.3199(3) 0.0204(6) Uani 1 1 d .
C8 C -0.0716(2) 0.45525(12) 0.1980(3) 0.0207(6) Uani 1 1 d .
C9 C -0.0883(3) 0.49863(13) 0.0991(4) 0.0354(8) Uani 1 1 d .
H9 H -0.0431 0.5269 0.1117 0.042 Uiso 1 1 calc R
C10 C -0.1698(3) 0.50131(13) -0.0174(4) 0.0341(8) Uani 1 1 d .
H10 H -0.1788 0.5309 -0.0853 0.041 Uiso 1 1 calc R
C11 C -0.1415(2) 0.41640(14) 0.1791(4) 0.0318(7) Uani 1 1 d .
H11 H -0.1329 0.3867 0.2466 0.038 Uiso 1 1 calc R
C12 C -0.2244(2) 0.41939(14) 0.0637(4) 0.0324(8) Uani 1 1 d .
H12 H -0.2716 0.3922 0.0542 0.039 Uiso 1 1 calc R
C13 C -0.23775(19) 0.46152(12) -0.0357(3) 0.0189(6) Uani 1 1 d .
C14 C -0.32022(19) 0.46658(11) -0.1682(3) 0.0173(5) Uani 1 1 d .
C15 C 0.6621(2) 0.64540(12) 0.6714(3) 0.0212(6) Uani 1 1 d .
C16 C 0.7548(2) 0.66626(12) 0.7557(3) 0.0221(6) Uani 1 1 d .
C17 C 0.8036(2) 0.70622(12) 0.6909(4) 0.0244(6) Uani 1 1 d .
H17 H 0.7755 0.7213 0.5934 0.029 Uiso 1 1 calc R
C18 C 0.8929(2) 0.72398(12) 0.7686(4) 0.0245(6) Uani 1 1 d .
H18 H 0.9250 0.7516 0.7247 0.029 Uiso 1 1 calc R
C19 C 0.7967(2) 0.64481(12) 0.8982(4) 0.0246(6) Uani 1 1 d .
H19 H 0.7636 0.6179 0.9436 0.030 Uiso 1 1 calc R
C20 C 0.8864(2) 0.66210(13) 0.9751(4) 0.0249(6) Uani 1 1 d .
H20 H 0.9142 0.6469 1.0725 0.030 Uiso 1 1 calc R
C21 C 0.9361(2) 0.70168(12) 0.9109(4) 0.0224(6) Uani 1 1 d .
C22 C 1.0338(2) 0.71920(12) 0.9897(4) 0.0236(6) Uani 1 1 d .
C23 C 1.0990(2) 0.68321(13) 1.0711(4) 0.0318(7) Uani 1 1 d .
H23 H 1.0802 0.6475 1.0773 0.038 Uiso 1 1 calc R
C24 C 1.1910(2) 0.69879(14) 1.1432(4) 0.0343(8) Uani 1 1 d .
H24 H 1.2345 0.6736 1.1972 0.041 Uiso 1 1 calc R
C25 C 1.0635(2) 0.77136(13) 0.9842(4) 0.0266(6) Uani 1 1 d .
H25 H 1.0204 0.7965 0.9289 0.032 Uiso 1 1 calc R
C26 C 1.1549(2) 0.78712(12) 1.0579(4) 0.0283(7) Uani 1 1 d .
H26 H 1.1731 0.8230 1.0541 0.034 Uiso 1 1 calc R
C27 C 1.2201(2) 0.75098(12) 1.1372(4) 0.0244(6) Uani 1 1 d .
C28 C 1.3181(2) 0.76657(12) 1.2140(4) 0.0246(6) Uani 1 1 d .

loop_
_atom_site_aniso_label
_atom_site_aniso_U_11
_atom_site_aniso_U_22
_atom_site_aniso_U_33
_atom_site_aniso_U_23
_atom_site_aniso_U_13
_atom_site_aniso_U_12
Co1 0.0108(2) 0.0191(3) 0.0086(2) -0.00155(18) -0.00150(17) 0.00192(18)
Co2 0.01213(17) 0.01830(19) 0.01101(17) -0.00072(13) -0.00121(13) 0.00145(13)
Co3 0.01701(19) 0.01741(19) 0.01599(19) -0.00015(14) -0.00053(14) 0.00025(14)
F1 0.0228(8) 0.0225(8) 0.0175(8) -0.0015(6) 0.0006(7) 0.0011(7)
O90 0.0206(10) 0.0238(11) 0.0183(10) -0.0017(8) -0.0014(8) 0.0048(8)
O91 0.0233(11) 0.0219(11) 0.0213(11) -0.0036(8) 0.0024(8) 0.0048(8)
O92 0.0302(13) 0.0330(13) 0.0325(13) -0.0034(10) -0.0021(10) -0.0064(10)
O93 0.065(2) 0.0554(19) 0.0546(19) 0.0037(15) 0.0095(16) -0.0069(16)
N1 0.0154(11) 0.0223(12) 0.0141(11) -0.0004(9) -0.0005(9) 0.0024(9)
N2 0.0177(11) 0.0220(12) 0.0155(11) 0.0004(9) 0.0017(9) 0.0030(9)
N3 0.0170(11) 0.0253(12) 0.0156(11) -0.0016(9) -0.0015(9) -0.0012(9)
N4 0.0123(10) 0.0222(12) 0.0143(11) -0.0012(9) -0.0008(8) 0.0028(9)
N5 0.0159(11) 0.0215(12) 0.0117(10) -0.0022(8) -0.0002(9) 0.0023(9)
N6 0.0150(11) 0.0204(11) 0.0133(10) -0.0016(9) 0.0001(8) 0.0020(9)
N7 0.0128(10) 0.0243(12) 0.0133(11) -0.0013(9) 0.0000(8) 0.0006(9)
N8 0.0136(11) 0.0359(14) 0.0144(11) -0.0022(10) -0.0021(9) 0.0069(10)
N9 0.0151(11) 0.0237(12) 0.0164(11) 0.0000(9) 0.0010(9) -0.0001(9)
N10 0.0184(12) 0.0271(13) 0.0170(11) 0.0001(10) 0.0022(9) -0.0030(10)
N11 0.0221(13) 0.0317(14) 0.0208(12) -0.0029(10) 0.0045(10) -0.0054(11)
N12 0.0164(11) 0.0214(12) 0.0181(11) -0.0008(9) -0.0002(9) -0.0023(9)
N13 0.0172(12) 0.0217(12) 0.0246(13) -0.0015(10) -0.0021(10) -0.0022(9)
N14 0.0198(12) 0.0224(12) 0.0269(13) -0.0020(10) -0.0004(10) 0.0002(10)
N15 0.0236(14) 0.0259(14) 0.0538(19) -0.0113(13) -0.0022(13) 0.0013(11)
N16 0.0213(13) 0.0244(14) 0.0548(19) -0.0121(13) -0.0035(13) -0.0010(11)
C1 0.0133(12) 0.0232(14) 0.0144(12) -0.0039(10) 0.0009(10) 0.0016(10)
C2 0.0135(12) 0.0267(15) 0.0139(12) -0.0030(10) -0.0010(10) 0.0010(10)
C3 0.0191(14) 0.0247(15) 0.0211(14) -0.0029(11) -0.0034(11) -0.0020(11)
C4 0.0194(14) 0.0253(15) 0.0241(15) 0.0024(12) -0.0067(12) 0.0000(11)
C5 0.0199(14) 0.0230(14) 0.0222(14) -0.0018(11) -0.0052(11) 0.0021(11)
C6 0.0191(14) 0.0246(15) 0.0255(15) -0.0044(12) -0.0061(12) -0.0002(11)
C7 0.0138(12) 0.0264(15) 0.0188(13) -0.0015(11) -0.0033(10) 0.0014(11)
C8 0.0163(13) 0.0270(15) 0.0160(13) -0.0048(11) -0.0042(10) 0.0044(11)
C9 0.0322(18) 0.0250(16) 0.0396(19) 0.0023(14) -0.0189(15) -0.0045(13)
C10 0.0301(17) 0.0262(16) 0.0377(19) 0.0054(14) -0.0170(14) 0.0013(13)
C11 0.0255(16) 0.0403(19) 0.0252(16) 0.0135(14) -0.0073(13) -0.0041(14)
C12 0.0211(15) 0.0429(19) 0.0283(17) 0.0113(14) -0.0085(13) -0.0106(14)
C13 0.0131(12) 0.0288(15) 0.0139(12) -0.0044(11) -0.0002(10) 0.0042(11)
C14 0.0132(12) 0.0232(14) 0.0147(13) -0.0015(10) 0.0003(10) -0.0012(10)
C15 0.0171(13) 0.0251(15) 0.0212(14) -0.0007(11) 0.0025(11) -0.0011(11)
C16 0.0170(13) 0.0265(15) 0.0228(14) -0.0034(11) 0.0034(11) -0.0021(11)
C17 0.0204(14) 0.0285(16) 0.0232(15) 0.0021(12) 0.0013(12) -0.0007(12)
C18 0.0218(14) 0.0269(15) 0.0254(15) -0.0021(12) 0.0061(12) -0.0049(12)
C19 0.0198(14) 0.0277(16) 0.0265(15) 0.0015(12) 0.0043(12) -0.0036(12)
C20 0.0206(14) 0.0308(16) 0.0225(15) -0.0004(12) 0.0015(12) -0.0013(12)
C21 0.0177(13) 0.0250(15) 0.0240(15) -0.0063(12) 0.0022(11) -0.0029(11)
C22 0.0170(13) 0.0278(15) 0.0259(15) -0.0043(12) 0.0035(11) -0.0027(11)
C23 0.0238(16) 0.0224(16) 0.046(2) -0.0003(14) -0.0028(14) -0.0065(12)
C24 0.0229(16) 0.0296(17) 0.046(2) 0.0010(15) -0.0052(14) -0.0002(13)
C25 0.0195(14) 0.0274(16) 0.0314(17) -0.0015(13) 0.0001(12) 0.0018(12)
C26 0.0223(15) 0.0216(15) 0.0400(19) -0.0039(13) 0.0029(13) -0.0034(12)
C27 0.0168(14) 0.0253(15) 0.0299(16) -0.0052(12) 0.0004(12) -0.0037(11)
C28 0.0198(14) 0.0222(15) 0.0304(16) -0.0030(12) 0.0010(12) -0.0004(11)

loop_
_atom_type_symbol
_atom_type_description
_atom_type_scat_dispersion_real
_atom_type_scat_dispersion_imag
_atom_type_scat_source
C C 0.0033 0.0016 'International Tables Vol C Tables 4.2.6.8 and 6.1.1.4'
H H 0.0000 0.0000 'International Tables Vol C Tables 4.2.6.8 and 6.1.1.4'
N N 0.0061 0.0033 'International Tables Vol C Tables 4.2.6.8 and 6.1.1.4'
O O 0.0106 0.0060 'International Tables Vol C Tables 4.2.6.8 and 6.1.1.4'
Co Co 0.3494 0.9721 'International Tables Vol C Tables 4.2.6.8 and 6.1.1.4'
F F 0.0171 0.0103 'International Tables Vol C Tables 4.2.6.8 and 6.1.1.4'

loop_
_geom_angle_atom_site_label_1
_geom_angle_atom_site_label_2
_geom_angle_atom_site_label_3
_geom_angle
_geom_angle_site_symmetry_1
_geom_angle_site_symmetry_3
N1 Co1 N1 180.00(11) 3_667 .
N1 Co1 F1 87.38(8) 3_667 3_667
N1 Co1 F1 92.62(8) . 3_667
N1 Co1 F1 92.62(8) 3_667 .
N1 Co1 F1 87.38(8) . .
F1 Co1 F1 180.00(9) 3_667 .
N1 Co1 N5 88.96(9) 3_667 3_566
N1 Co1 N5 91.04(9) . 3_566
F1 Co1 N5 85.73(8) 3_667 3_566
F1 Co1 N5 94.27(8) . 3_566
N1 Co1 N5 91.04(9) 3_667 1_656
N1 Co1 N5 88.96(9) . 1_656
F1 Co1 N5 94.27(8) 3_667 1_656
F1 Co1 N5 85.73(8) . 1_656
N5 Co1 N5 180.0 3_566 1_656
O90 Co2 N7 86.28(8) . 3_565
O90 Co2 F1 90.31(7) . .
N7 Co2 F1 173.88(8) 3_565 .
O90 Co2 N9 93.53(9) . .
N7 Co2 N9 92.18(9) 3_565 .
F1 Co2 N9 82.95(8) . .
O90 Co2 N6 178.44(9) . 1_656
N7 Co2 N6 95.04(9) 3_565 1_656
F1 Co2 N6 88.30(8) . 1_656
N9 Co2 N6 85.59(9) . 1_656
O90 Co2 N4 92.70(8) . .
N7 Co2 N4 98.44(9) 3_565 .
F1 Co2 N4 86.79(7) . .
N9 Co2 N4 168.01(9) . .
N6 Co2 N4 87.93(9) 1_656 .
O92 Co3 F1 175.65(9) . .
O92 Co3 O91 94.04(9) . .
F1 Co3 O91 88.58(7) . .
O92 Co3 N14 88.32(10) . 4_475
F1 Co3 N14 95.21(8) . 4_475
O91 Co3 N14 89.07(9) . 4_475
O92 Co3 N2 86.12(10) . 3_667
F1 Co3 N2 90.74(8) . 3_667
O91 Co3 N2 83.32(8) . 3_667
N14 Co3 N2 170.23(9) 4_475 3_667
O92 Co3 N12 94.37(9) . .
F1 Co3 N12 83.25(8) . .
O91 Co3 N12 170.81(9) . .
N14 Co3 N12 87.48(9) 4_475 .
N2 Co3 N12 100.95(9) 3_667 .
Co1 F1 Co3 113.48(8) . .
Co1 F1 Co2 104.87(7) . .
Co3 F1 Co2 122.93(8) . .
N2 N1 N4 110.1(2) . .
N2 N1 Co1 120.99(17) . .
N4 N1 Co1 127.71(18) . .
N1 N2 N3 109.4(2) . .
N1 N2 Co3 116.20(17) . 3_667
N3 N2 Co3 131.51(19) . 3_667
C1 N3 N2 105.0(2) . .
C1 N4 N1 103.7(2) . .
C1 N4 Co2 149.60(19) . .
N1 N4 Co2 104.36(16) . .
C14 N5 N6 105.7(2) . .
C14 N5 Co1 138.32(19) . 1_454
N6 N5 Co1 112.12(16) . 1_454
N7 N6 N5 108.7(2) . .
N7 N6 Co2 132.41(18) . 1_454
N5 N6 Co2 117.21(17) . 1_454
N6 N7 N8 109.7(2) . .
N6 N7 Co2 130.38(18) . 3_565
N8 N7 Co2 119.69(17) . 3_565
C14 N8 N7 104.8(2) . .
N10 N9 N12 109.8(2) . .
N10 N9 Co2 125.62(18) . .
N12 N9 Co2 121.62(17) . .
N9 N10 N11 108.8(2) . .
C15 N11 N10 105.9(2) . .
C15 N12 N9 104.7(2) . .
C15 N12 Co3 134.1(2) . .
N9 N12 Co3 114.86(17) . .
C28 N13 N14 104.9(2) . .
N15 N14 N13 109.4(2) . .
N15 N14 Co3 119.5(2) . 4_676
N13 N14 Co3 131.06(19) . 4_676
N14 N15 N16 109.6(3) . .
C28 N16 N15 104.5(3) . .
N3 C1 N4 111.8(2) . .
N3 C1 C2 122.4(3) . .
N4 C1 C2 125.8(3) . .
C3 C2 C5 118.6(3) . .
C3 C2 C1 121.3(3) . .
C5 C2 C1 120.0(3) . .
C4 C3 C2 120.7(3) . .
C4 C3 H3 119.6 . .
C2 C3 H3 119.6 . .
C3 C4 C7 121.3(3) . .
C3 C4 H4 119.3 . .
C7 C4 H4 119.3 . .
C6 C5 C2 120.3(3) . .
C6 C5 H5 119.8 . .
C2 C5 H5 119.8 . .
C5 C6 C7 121.6(3) . .
C5 C6 H6 119.2 . .
C7 C6 H6 119.2 . .
C6 C7 C4 117.5(3) . .
C6 C7 C8 121.5(3) . .
C4 C7 C8 121.0(3) . .
C11 C8 C9 117.1(3) . .
C11 C8 C7 122.0(3) . .
C9 C8 C7 120.9(3) . .
C10 C9 C8 121.1(3) . .
C10 C9 H9 119.5 . .
C8 C9 H9 119.5 . .
C13 C10 C9 120.7(3) . .
C13 C10 H10 119.7 . .
C9 C10 H10 119.7 . .
C8 C11 C12 121.9(3) . .
C8 C11 H11 119.0 . .
C12 C11 H11 119.0 . .
C13 C12 C11 120.0(3) . .
C13 C12 H12 120.0 . .
C11 C12 H12 120.0 . .
C12 C13 C10 119.1(3) . .
C12 C13 C14 123.9(3) . .
C10 C13 C14 116.9(3) . .
N5 C14 N8 111.1(2) . .
N5 C14 C13 125.6(2) . .
N8 C14 C13 122.9(2) . .
N11 C15 N12 110.8(3) . .
N11 C15 C16 123.5(3) . .
N12 C15 C16 125.6(3) . .
C19 C16 C17 119.1(3) . .
C19 C16 C15 120.0(3) . .
C17 C16 C15 120.8(3) . .
C18 C17 C16 120.2(3) . .
C18 C17 H17 119.9 . .
C16 C17 H17 119.9 . .
C17 C18 C21 120.7(3) . .
C17 C18 H18 119.6 . .
C21 C18 H18 119.6 . .
C16 C19 C20 120.7(3) . .
C16 C19 H19 119.6 . .
C20 C19 H19 119.6 . .
C19 C20 C21 120.6(3) . .
C19 C20 H20 119.7 . .
C21 C20 H20 119.7 . .
C20 C21 C18 118.6(3) . .
C20 C21 C22 121.0(3) . .
C18 C21 C22 120.4(3) . .
C25 C22 C23 117.9(3) . .
C25 C22 C21 121.7(3) . .
C23 C22 C21 120.3(3) . .
C24 C23 C22 121.0(3) . .
C24 C23 H23 119.5 . .
C22 C23 H23 119.5 . .
C23 C24 C27 120.7(3) . .
C23 C24 H24 119.6 . .
C27 C24 H24 119.6 . .
C26 C25 C22 121.1(3) . .
C26 C25 H25 119.4 . .
C22 C25 H25 119.4 . .
C25 C26 C27 120.7(3) . .
C25 C26 H26 119.6 . .
C27 C26 H26 119.6 . .
C26 C27 C24 118.5(3) . .
C26 C27 C28 121.8(3) . .
C24 C27 C28 119.8(3) . .
N13 C28 N16 111.6(3) . .
N13 C28 C27 125.7(3) . .
N16 C28 C27 122.7(3) . .

loop_
_geom_bond_atom_site_label_1
_geom_bond_atom_site_label_2
_geom_bond_distance
_geom_bond_site_symmetry_2
Co1 N1 2.056(2) 3_667
Co1 N1 2.056(2) .
Co1 F1 2.064(2) 3_667
Co1 F1 2.064(2) .
Co1 N5 2.132(2) 3_566
Co1 N5 2.132(2) 1_656
Co2 O90 2.073(2) .
Co2 N7 2.090(2) 3_565
Co2 F1 2.107(2) .
Co2 N9 2.147(2) .
Co2 N6 2.151(2) 1_656
Co2 N4 2.210(2) .
Co3 O92 2.050(2) .
Co3 F1 2.082(2) .
Co3 O91 2.133(2) .
Co3 N14 2.162(3) 4_475
Co3 N2 2.174(2) 3_667
Co3 N12 2.176(2) .
N1 N2 1.311(3) .
N1 N4 1.351(3) .
N2 N3 1.343(3) .
N2 Co3 2.174(2) 3_667
N3 C1 1.334(4) .
N4 C1 1.348(4) .
N5 C14 1.326(3) .
N5 N6 1.343(3) .
N5 Co1 2.132(2) 1_454
N6 N7 1.308(3) .
N6 Co2 2.151(2) 1_454
N7 N8 1.345(3) .
N7 Co2 2.090(2) 3_565
N8 C14 1.332(4) .
N9 N10 1.310(3) .
N9 N12 1.357(3) .
N10 N11 1.344(3) .
N11 C15 1.337(4) .
N12 C15 1.339(4) .
N13 C28 1.333(4) .
N13 N14 1.338(3) .
N14 N15 1.313(4) .
N14 Co3 2.162(3) 4_676
N15 N16 1.342(4) .
N16 C28 1.334(4) .
C1 C2 1.473(4) .
C2 C3 1.390(4) .
C2 C5 1.396(4) .
C3 C4 1.384(4) .
C3 H3 0.9500 .
C4 C7 1.402(4) .
C4 H4 0.9500 .
C5 C6 1.390(4) .
C5 H5 0.9500 .
C6 C7 1.391(4) .
C6 H6 0.9500 .
C7 C8 1.490(4) .
C8 C11 1.380(4) .
C8 C9 1.392(4) .
C9 C10 1.388(4) .
C9 H9 0.9500 .
C10 C13 1.379(4) .
C10 H10 0.9500 .
C11 C12 1.397(4) .
C11 H11 0.9500 .
C12 C13 1.368(4) .
C12 H12 0.9500 .
C13 C14 1.486(4) .
C15 C16 1.472(4) .
C16 C19 1.386(4) .
C16 C17 1.398(4) .
C17 C18 1.388(4) .
C17 H17 0.9500 .
C18 C21 1.398(4) .
C18 H18 0.9500 .
C19 C20 1.386(4) .
C19 H19 0.9500 .
C20 C21 1.396(4) .
C20 H20 0.9500 .
C21 C22 1.486(4) .
C22 C25 1.393(4) .
C22 C23 1.395(5) .
C23 C24 1.387(4) .
C23 H23 0.9500 .
C24 C27 1.391(4) .
C24 H24 0.9500 .
C25 C26 1.386(4) .
C25 H25 0.9500 .
C26 C27 1.390(4) .
C26 H26 0.9500 .
C27 C28 1.470(4) .

loop_
_geom_torsion_atom_site_label_1
_geom_torsion_atom_site_label_2
_geom_torsion_atom_site_label_3
_geom_torsion_atom_site_label_4
_geom_torsion
_geom_torsion_site_symmetry_1
_geom_torsion_site_symmetry_4
N1 Co1 F1 Co3 4.00(10) 3_667 .
N1 Co1 F1 Co3 -176.00(10) . .
N5 Co1 F1 Co3 93.15(9) 3_566 .
N1 Co1 F1 Co2 140.76(9) 3_667 .
N1 Co1 F1 Co2 -39.24(9) . .
N5 Co1 F1 Co2 -130.09(8) 3_566 .
N5 Co1 F1 Co2 49.91(8) 1_656 .
O91 Co3 F1 Co1 -77.59(9) . .
N14 Co3 F1 Co1 -166.53(10) 4_475 .
N2 Co3 F1 Co1 5.71(9) 3_667 .
N12 Co3 F1 Co1 106.64(9) . .
O91 Co3 F1 Co2 154.48(10) . .
N14 Co3 F1 Co2 65.54(11) 4_475 .
N2 Co3 F1 Co2 -122.22(10) 3_667 .
N12 Co3 F1 Co2 -21.29(10) . .
O90 Co2 F1 Co1 142.25(8) . .
N9 Co2 F1 Co1 -124.23(9) . .
N6 Co2 F1 Co1 -38.46(9) 1_656 .
N4 Co2 F1 Co1 49.56(8) . .
O90 Co2 F1 Co3 -86.22(10) . .
N9 Co2 F1 Co3 7.30(10) . .
N6 Co2 F1 Co3 93.07(11) 1_656 .
N4 Co2 F1 Co3 -178.90(10) . .
F1 Co1 N1 N2 21.4(2) 3_667 .
F1 Co1 N1 N2 -158.6(2) . .
N5 Co1 N1 N2 -64.3(2) 3_566 .
N5 Co1 N1 N2 115.7(2) 1_656 .
F1 Co1 N1 N4 -172.2(2) 3_667 .
F1 Co1 N1 N4 7.8(2) . .
N5 Co1 N1 N4 102.0(2) 3_566 .
N5 Co1 N1 N4 -78.0(2) 1_656 .
N4 N1 N2 N3 -1.1(3) . .
Co1 N1 N2 N3 167.44(17) . .
N4 N1 N2 Co3 161.88(16) . 3_667
Co1 N1 N2 Co3 -29.6(2) . 3_667
N1 N2 N3 C1 0.0(3) . .
Co3 N2 N3 C1 -159.39(19) 3_667 .
N2 N1 N4 C1 1.6(3) . .
Co1 N1 N4 C1 -165.92(18) . .
N2 N1 N4 Co2 -166.57(17) . .
Co1 N1 N4 Co2 25.9(2) . .
O90 Co2 N4 C1 68.5(4) . .
N7 Co2 N4 C1 -18.1(4) 3_565 .
F1 Co2 N4 C1 158.7(4) . .
N9 Co2 N4 C1 -170.2(4) . .
N6 Co2 N4 C1 -112.9(4) 1_656 .
O90 Co2 N4 N1 -134.64(16) . .
N7 Co2 N4 N1 138.72(16) 3_565 .
F1 Co2 N4 N1 -44.48(16) . .
N9 Co2 N4 N1 -13.4(5) . .
N6 Co2 N4 N1 43.93(16) 1_656 .
C14 N5 N6 N7 0.9(3) . .
Co1 N5 N6 N7 -161.18(17) 1_454 .
C14 N5 N6 Co2 -166.15(18) . 1_454
Co1 N5 N6 Co2 31.8(2) 1_454 1_454
N5 N6 N7 N8 0.4(3) . .
Co2 N6 N7 N8 164.7(2) 1_454 .
N5 N6 N7 Co2 174.62(18) . 3_565
Co2 N6 N7 Co2 -21.1(4) 1_454 3_565
N6 N7 N8 C14 -1.4(3) . .
Co2 N7 N8 C14 -176.40(18) 3_565 .
O90 Co2 N9 N10 -89.1(2) . .
N7 Co2 N9 N10 -2.7(2) 3_565 .
F1 Co2 N9 N10 -179.0(2) . .
N6 Co2 N9 N10 92.2(2) 1_656 .
N4 Co2 N9 N10 149.7(4) . .
O90 Co2 N9 N12 112.5(2) . .
N7 Co2 N9 N12 -161.1(2) 3_565 .
F1 Co2 N9 N12 22.6(2) . .
N6 Co2 N9 N12 -66.2(2) 1_656 .
N4 Co2 N9 N12 -8.7(5) . .
N12 N9 N10 N11 0.2(3) . .
Co2 N9 N10 N11 -160.30(19) . .
N9 N10 N11 C15 0.6(3) . .
N10 N9 N12 C15 -0.9(3) . .
Co2 N9 N12 C15 160.51(19) . .
N10 N9 N12 Co3 155.07(18) . .
Co2 N9 N12 Co3 -43.5(2) . .
O92 Co3 N12 C15 -0.7(3) . .
F1 Co3 N12 C15 -177.0(3) . .
N14 Co3 N12 C15 87.4(3) 4_475 .
N2 Co3 N12 C15 -87.6(3) 3_667 .
O92 Co3 N12 N9 -147.52(19) . .
F1 Co3 N12 N9 36.15(18) . .
N14 Co3 N12 N9 -59.40(19) 4_475 .
N2 Co3 N12 N9 125.60(19) 3_667 .
C28 N13 N14 N15 1.4(3) . .
C28 N13 N14 Co3 -175.0(2) . 4_676
N13 N14 N15 N16 -1.4(4) . .
Co3 N14 N15 N16 175.5(2) 4_676 .
N14 N15 N16 C28 0.8(4) . .
N2 N3 C1 N4 1.0(3) . .
N2 N3 C1 C2 -177.2(2) . .
N1 N4 C1 N3 -1.6(3) . .
Co2 N4 C1 N3 155.3(3) . .
N1 N4 C1 C2 176.5(2) . .
Co2 N4 C1 C2 -26.6(5) . .
N3 C1 C2 C3 157.2(3) . .
N4 C1 C2 C3 -20.8(4) . .
N3 C1 C2 C5 -19.2(4) . .
N4 C1 C2 C5 162.8(3) . .
C5 C2 C3 C4 -0.5(4) . .
C1 C2 C3 C4 -176.9(3) . .
C2 C3 C4 C7 0.4(5) . .
C3 C2 C5 C6 0.9(4) . .
C1 C2 C5 C6 177.4(3) . .
C2 C5 C6 C7 -1.2(5) . .
C5 C6 C7 C4 1.1(5) . .
C5 C6 C7 C8 -178.1(3) . .
C3 C4 C7 C6 -0.7(5) . .
C3 C4 C7 C8 178.5(3) . .
C6 C7 C8 C11 19.4(5) . .
C4 C7 C8 C11 -159.8(3) . .
C6 C7 C8 C9 -161.5(3) . .
C4 C7 C8 C9 19.4(5) . .
C11 C8 C9 C10 -2.7(5) . .
C7 C8 C9 C10 178.1(3) . .
C8 C9 C10 C13 1.7(6) . .
C9 C8 C11 C12 1.6(5) . .
C7 C8 C11 C12 -179.2(3) . .
C8 C11 C12 C13 0.6(6) . .
C11 C12 C13 C10 -1.7(5) . .
C11 C12 C13 C14 176.0(3) . .
C9 C10 C13 C12 0.6(5) . .
C9 C10 C13 C14 -177.2(3) . .
N6 N5 C14 N8 -1.8(3) . .
Co1 N5 C14 N8 152.8(2) 1_454 .
N6 N5 C14 C13 170.5(3) . .
Co1 N5 C14 C13 -34.9(5) 1_454 .
N7 N8 C14 N5 2.0(3) . .
N7 N8 C14 C13 -170.6(3) . .
C12 C13 C14 N5 92.0(4) . .
C10 C13 C14 N5 -90.3(4) . .
C12 C13 C14 N8 -96.5(4) . .
C10 C13 C14 N8 81.2(4) . .
N10 N11 C15 N12 -1.2(3) . .
N10 N11 C15 C16 174.4(3) . .
N9 N12 C15 N11 1.3(3) . .
Co3 N12 C15 N11 -147.8(2) . .
N9 N12 C15 C16 -174.2(3) . .
Co3 N12 C15 C16 36.7(5) . .
N11 C15 C16 C19 -148.2(3) . .
N12 C15 C16 C19 26.7(5) . .
N11 C15 C16 C17 29.1(5) . .
N12 C15 C16 C17 -156.0(3) . .
C19 C16 C17 C18 0.1(5) . .
C15 C16 C17 C18 -177.2(3) . .
C16 C17 C18 C21 1.2(5) . .
C17 C16 C19 C20 -0.8(5) . .
C15 C16 C19 C20 176.6(3) . .
C16 C19 C20 C21 0.3(5) . .
C19 C20 C21 C18 0.9(5) . .
C19 C20 C21 C22 -177.9(3) . .
C17 C18 C21 C20 -1.6(5) . .
C17 C18 C21 C22 177.2(3) . .
C20 C21 C22 C25 -145.7(3) . .
C18 C21 C22 C25 35.5(4) . .
C20 C21 C22 C23 34.8(4) . .
C18 C21 C22 C23 -144.0(3) . .
C25 C22 C23 C24 -0.5(5) . .
C21 C22 C23 C24 179.0(3) . .
C22 C23 C24 C27 0.6(6) . .
C23 C22 C25 C26 -0.3(5) . .
C21 C22 C25 C26 -179.8(3) . .
C22 C25 C26 C27 1.2(5) . .
C25 C26 C27 C24 -1.1(5) . .
C25 C26 C27 C28 178.9(3) . .
C23 C24 C27 C26 0.2(5) . .
C23 C24 C27 C28 -179.8(3) . .
N14 N13 C28 N16 -0.9(4) . .
N14 N13 C28 C27 178.1(3) . .
N15 N16 C28 N13 0.1(4) . .
N15 N16 C28 C27 -178.9(3) . .
C26 C27 C28 N13 23.4(5) . .
C24 C27 C28 N13 -156.7(3) . .
C26 C27 C28 N16 -157.7(3) . .
C24 C27 C28 N16 22.2(5) . .
